data_2242470
loop_
_publ_author_name
'Blignaut, Jacques'
'Lemmerer, Andreas'

_publ_section_title
;
 An investigation to elucidate the factors dictating the crystal structure
 of seven ammonium carboxylate molecular salts
;
_journal_issue 5
_journal_name_full 'Acta Crystallographica Section E'
_journal_page_first 580
_journal_page_last 586
_journal_paper_doi 10.1107/S2056989017017856
_journal_volume 74
_journal_year 2018
_chemical_formula_iupac 'C8 H12 N +, C15 H12 F O2 -'
_chemical_formula_moiety 'C8 H12 N +, C15 H12 F O2 -'
_chemical_formula_sum 'C23 H24 F N O2'
_chemical_formula_weight 365.43
_chemical_name_common '(RS)-alpha-methylbenzylammonium flurbiprofenate'
_chemical_name_systematic
;
(<i>RS</i>)-1-Phenylethan-1-aminium 2-(3-fluoro-4-phenylphenyl)propanoate
;
_space_group_IT_number 14
_symmetry_cell_setting monoclinic
_symmetry_space_group_name_Hall '-P 2yn'
_symmetry_space_group_name_H-M 'P 1 21/n 1'
_atom_sites_solution_hydrogens mixed
_audit_conform_dict_name cif_core.dic
_audit_conform_dict_version 2.4.3
_audit_creation_method 'WinGX routine CIF_UPDATE'
_cell_angle_alpha 90
_cell_angle_beta 90.7930(10)
_cell_angle_gamma 90
_cell_formula_units_Z 4
_cell_length_a 12.4146(4)
_cell_length_b 5.9101(2)
_cell_length_c 27.3645(9)
_cell_measurement_reflns_used 8586
_cell_measurement_temperature 173(2)
_cell_measurement_theta_max 28.09
_cell_measurement_theta_min 3.28
_cell_volume 2007.58(11)
_computing_cell_refinement
;
SAINT-Plus (Bruker, 2016)
;
_computing_data_collection
;
APEX3 (Bruker, 2016)
;
_computing_data_reduction
;
SAINT-Plus (Bruker, 2016) and XPREP (Bruker, 2016)
;
_computing_molecular_graphics
;
ORTEP-3 for Windows (Farrugia, 2012) and DIAMOND (Brandenburg & Berndt,
1999)
;
_computing_publication_material
;
WinGX (Farrugia, 2012)
;
_computing_structure_refinement
;
SHELXL2017 (Sheldrick, 2015)
;
_computing_structure_solution
;
SHELXS97 (Sheldrick, 2008)
;
_diffrn_ambient_temperature 173(2)
_diffrn_measured_fraction_theta_full 0.999
_diffrn_measured_fraction_theta_max 0.999
_diffrn_measurement_device_type 'Bruker D8 Venture Photon CCD area detector'
_diffrn_measurement_method '\w scans'
_diffrn_radiation_monochromator graphite
_diffrn_radiation_type MoK\a
_diffrn_radiation_wavelength 0.71073
_diffrn_reflns_av_R_equivalents 0.0363
_diffrn_reflns_limit_h_max 15
_diffrn_reflns_limit_h_min -15
_diffrn_reflns_limit_k_max 7
_diffrn_reflns_limit_k_min -7
_diffrn_reflns_limit_l_max 33
_diffrn_reflns_limit_l_min -33
_diffrn_reflns_number 21119
_diffrn_reflns_theta_full 25.242
_diffrn_reflns_theta_max 25.495
_diffrn_reflns_theta_min 2.978
_diffrn_standards_number 0
_exptl_absorpt_coefficient_mu 0.083
_exptl_absorpt_correction_T_max 0.9983
_exptl_absorpt_correction_T_min 0.9843
_exptl_absorpt_correction_type integration
_exptl_absorpt_process_details
;
(XPREP; Bruker, 2016)
;
_exptl_crystal_colour colourless
_exptl_crystal_density_diffrn 1.209
_exptl_crystal_density_method 'not measured'
_exptl_crystal_description needle
_exptl_crystal_F_000 776
_exptl_crystal_size_max 0.49
_exptl_crystal_size_mid 0.05
_exptl_crystal_size_min 0.03
_refine_diff_density_max 1.004
_refine_diff_density_min -0.295
_refine_ls_extinction_method none
_refine_ls_goodness_of_fit_ref 1.066
_refine_ls_hydrogen_treatment mixed
_refine_ls_matrix_type full
_refine_ls_number_constraints 0
_refine_ls_number_parameters 256
_refine_ls_number_reflns 3729
_refine_ls_number_restraints 0
_refine_ls_restrained_S_all 1.066
_refine_ls_R_factor_all 0.0747
_refine_ls_R_factor_gt 0.0607
_refine_ls_shift/su_max 0
_refine_ls_shift/su_mean 0
_refine_ls_structure_factor_coef Fsqd
_refine_ls_weighting_details 'w=1/[\s^2^(Fo^2^)+(0.0822P)^2^+1.6935P] where P=(Fo^2^+2Fc^2^)/3'
_refine_ls_weighting_scheme calc
_refine_ls_wR_factor_gt 0.1635
_refine_ls_wR_factor_ref 0.1744
_reflns_number_gt 3014
_reflns_number_total 3729
_reflns_threshold_expression 'I > 2\s(I)'
_cod_data_source_file xi2001sup1.cif
_cod_data_source_block II
_cod_original_sg_symbol_H-M 'P 21/n'
_cod_database_code 2242470
_shelx_estimated_absorpt_t_min 0.961
_shelx_estimated_absorpt_t_max 0.998

loop_
_symmetry_equiv_pos_as_xyz
'x, y, z'
'-x+1/2, y+1/2, -z+1/2'
'-x, -y, -z'
'x-1/2, -y-1/2, z-1/2'

loop_
_atom_site_type_symbol
_atom_site_label
_atom_site_fract_x
_atom_site_fract_y
_atom_site_fract_z
_atom_site_U_iso_or_equiv
_atom_site_adp_type
_atom_site_calc_flag
_atom_site_occupancy
C C1 1.04935(18) 0.8642(4) 0.27025(8) 0.0329(5) Uani d 1
C C2 1.0760(2) 1.0387(5) 0.30184(9) 0.0417(6) Uani d 1
H H2 1.031358 1.168965 0.303281 0.05 Uiso calc 1
C C3 1.1675(2) 1.0250(6) 0.33148(10) 0.0530(7) Uani d 1
H H3 1.184766 1.1449 0.353363 0.064 Uiso calc 1
C C4 1.2332(2) 0.8381(6) 0.32915(12) 0.0601(8) Uani d 1
H H4 1.29587 0.828908 0.349338 0.072 Uiso calc 1
C C5 1.2079(2) 0.6647(6) 0.29759(15) 0.0674(9) Uani d 1
H H5 1.253609 0.536126 0.295793 0.081 Uiso calc 1
C C6 1.1162(2) 0.6766(5) 0.26840(12) 0.0520(7) Uani d 1
H H6 1.098886 0.555252 0.246917 0.062 Uiso calc 1
C C7 0.95219(18) 0.8788(4) 0.23622(8) 0.0334(5) Uani d 1
H H7 0.941499 0.727244 0.220658 0.04 Uiso calc 1
C C8 0.9665(2) 1.0510(5) 0.19606(9) 0.0466(7) Uani d 1
H H8A 1.031382 1.014686 0.177604 0.07 Uiso calc 1
H H8B 0.90358 1.047944 0.174065 0.07 Uiso calc 1
H H8C 0.973963 1.202164 0.210442 0.07 Uiso calc 1
C C9 0.72402(18) 0.2856(4) 0.39881(8) 0.0358(5) Uani d 1
C C10 0.66307(19) 0.0970(4) 0.38683(8) 0.0367(5) Uani d 1
H H10 0.694035 -0.023957 0.368967 0.044 Uiso calc 1
C C11 0.55715(18) 0.0859(4) 0.40101(8) 0.0329(5) Uani d 1
C C12 0.50615(17) 0.2529(4) 0.42747(7) 0.0284(5) Uani d 1
C C13 0.56906(18) 0.4412(4) 0.43937(8) 0.0327(5) Uani d 1
H H13 0.537912 0.561242 0.457442 0.039 Uiso calc 1
C C14 0.67580(19) 0.4579(4) 0.42552(8) 0.0366(5) Uani d 1
H H14 0.716474 0.588155 0.434344 0.044 Uiso calc 1
C C15 0.39177(17) 0.2360(4) 0.44248(7) 0.0293(5) Uani d 1
C C16 0.35361(19) 0.0448(4) 0.46614(8) 0.0362(5) Uani d 1
H H16 0.400371 -0.079872 0.471962 0.043 Uiso calc 1
C C17 0.2475(2) 0.0349(5) 0.48133(9) 0.0437(6) Uani d 1
H H17 0.222173 -0.096227 0.497663 0.052 Uiso calc 1
C C18 0.1787(2) 0.2137(5) 0.47289(9) 0.0471(7) Uani d 1
H H18 0.106092 0.206011 0.483266 0.057 Uiso calc 1
C C19 0.2158(2) 0.4046(5) 0.44923(9) 0.0448(6) Uani d 1
H H19 0.168487 0.528178 0.443247 0.054 Uiso calc 1
C C20 0.32183(19) 0.4161(4) 0.43423(8) 0.0360(5) Uani d 1
H H20 0.346918 0.548087 0.418186 0.043 Uiso calc 1
C C21 0.83900(19) 0.3060(5) 0.38057(10) 0.0484(7) Uani d 1
H H21 0.861763 0.153443 0.368734 0.058 Uiso calc 1
C C22 0.9186(2) 0.3812(8) 0.41767(12) 0.0823(13) Uani d 1
H H22A 0.989972 0.389687 0.402947 0.123 Uiso calc 1
H H22B 0.898205 0.530877 0.42989 0.123 Uiso calc 1
H H22C 0.920409 0.273085 0.44482 0.123 Uiso calc 1
C C23 0.83496(16) 0.4652(4) 0.33647(8) 0.0329(5) Uani d 1
N N1 0.85361(16) 0.9339(4) 0.26431(8) 0.0319(4) Uani d 1
O O1 0.83181(13) 0.3767(3) 0.29437(6) 0.0388(4) Uani d 1
O O2 0.83086(15) 0.6720(3) 0.34405(6) 0.0470(5) Uani d 1
F F1 0.49883(12) -0.0979(2) 0.38696(6) 0.0499(4) Uani d 1
H H1A 0.797(2) 0.927(5) 0.2430(11) 0.045(7) Uiso d 1
H H1C 0.857(2) 1.077(5) 0.2754(10) 0.044(7) Uiso d 1
H H1B 0.848(2) 0.838(5) 0.2918(11) 0.046(8) Uiso d 1

loop_
_atom_site_aniso_label
_atom_site_aniso_U_11
_atom_site_aniso_U_22
_atom_site_aniso_U_33
_atom_site_aniso_U_12
_atom_site_aniso_U_13
_atom_site_aniso_U_23
C1 0.0316(11) 0.0356(13) 0.0316(11) 0.0004(10) 0.0037(9) 0.0034(10)
C2 0.0384(13) 0.0474(15) 0.0391(13) 0.0060(11) -0.0021(10) -0.0042(11)
C3 0.0493(16) 0.069(2) 0.0401(14) -0.0014(14) -0.0093(11) -0.0036(13)
C4 0.0421(15) 0.074(2) 0.0642(18) 0.0028(15) -0.0166(13) 0.0232(17)
C5 0.0456(17) 0.0524(19) 0.104(3) 0.0130(14) -0.0061(16) 0.0169(18)
C6 0.0447(15) 0.0367(14) 0.0746(19) 0.0029(12) -0.0002(13) -0.0020(13)
C7 0.0342(12) 0.0346(12) 0.0315(11) -0.0024(10) 0.0025(9) -0.0048(9)
C8 0.0420(14) 0.0638(18) 0.0339(12) -0.0147(13) -0.0048(10) 0.0077(12)
C9 0.0315(11) 0.0412(13) 0.0346(12) 0.0054(10) -0.0007(9) 0.0152(10)
C10 0.0396(13) 0.0340(13) 0.0366(12) 0.0095(10) 0.0060(10) 0.0060(10)
C11 0.0386(12) 0.0277(12) 0.0325(11) -0.0003(9) 0.0001(9) 0.0020(9)
C12 0.0331(11) 0.0295(12) 0.0226(10) 0.0023(9) -0.0021(8) 0.0039(9)
C13 0.0406(12) 0.0304(12) 0.0269(11) 0.0006(10) -0.0008(9) 0.0008(9)
C14 0.0374(12) 0.0378(13) 0.0342(12) -0.0058(10) -0.0070(9) 0.0076(10)
C15 0.0335(11) 0.0318(12) 0.0226(10) -0.0008(9) -0.0015(8) -0.0035(9)
C16 0.0396(13) 0.0369(13) 0.0323(11) -0.0005(10) 0.0011(9) 0.0028(10)
C17 0.0434(14) 0.0506(16) 0.0373(13) -0.0098(12) 0.0033(10) 0.0033(12)
C18 0.0326(13) 0.0670(19) 0.0418(14) -0.0058(12) 0.0021(10) -0.0127(13)
C19 0.0360(13) 0.0499(16) 0.0482(14) 0.0093(11) -0.0061(11) -0.0097(12)
C20 0.0373(12) 0.0341(13) 0.0364(12) 0.0018(10) -0.0049(9) -0.0014(10)
C21 0.0325(13) 0.0591(17) 0.0536(15) 0.0087(12) 0.0033(11) 0.0232(13)
C22 0.0402(16) 0.150(4) 0.0564(18) -0.001(2) -0.0051(14) 0.017(2)
C23 0.0228(11) 0.0351(13) 0.0409(13) 0.0012(9) 0.0041(9) 0.0070(10)
N1 0.0315(10) 0.0283(11) 0.0358(11) -0.0018(8) 0.0007(8) -0.0004(9)
O1 0.0368(9) 0.0327(9) 0.0467(10) 0.0030(7) -0.0031(7) -0.0041(7)
O2 0.0644(12) 0.0327(10) 0.0445(10) -0.0038(8) 0.0175(8) -0.0023(8)
F1 0.0514(9) 0.0378(8) 0.0609(9) -0.0053(7) 0.0103(7) -0.0134(7)

loop_
_atom_type_symbol
_atom_type_description
_atom_type_scat_dispersion_real
_atom_type_scat_dispersion_imag
_atom_type_scat_source
C C 0.0033 0.0016 'International Tables Vol C Tables 4.2.6.8 and 6.1.1.4'
H H 0 0 'International Tables Vol C Tables 4.2.6.8 and 6.1.1.4'
N N 0.0061 0.0033 'International Tables Vol C Tables 4.2.6.8 and 6.1.1.4'
O O 0.0106 0.006 'International Tables Vol C Tables 4.2.6.8 and 6.1.1.4'
F F 0.0171 0.0103 'International Tables Vol C Tables 4.2.6.8 and 6.1.1.4'

loop_
_exptl_crystal_face_index_h
_exptl_crystal_face_index_k
_exptl_crystal_face_index_l
_exptl_crystal_face_perp_dist
-1 0 -1 0.014
1 0 1 0.01
0 -1 0 0.244
0 1 0 0.19
1 0 -3 0.02
-1 0 3 0.014

loop_
_geom_angle_atom_site_label_1
_geom_angle_atom_site_label_2
_geom_angle_atom_site_label_3
_geom_angle
C2 C1 C6 118.8(2)
C2 C1 C7 121.5(2)
C6 C1 C7 119.7(2)
C1 C2 C3 120.6(2)
C1 C2 H2 119.7
C3 C2 H2 119.7
C4 C3 C2 120.0(3)
C4 C3 H3 120
C2 C3 H3 120
C5 C4 C3 119.9(3)
C5 C4 H4 120
C3 C4 H4 120
C4 C5 C6 120.2(3)
C4 C5 H5 119.9
C6 C5 H5 119.9
C5 C6 C1 120.5(3)
C5 C6 H6 119.7
C1 C6 H6 119.7
N1 C7 C8 109.5(2)
N1 C7 C1 110.34(18)
C8 C7 C1 112.63(19)
N1 C7 H7 108.1
C8 C7 H7 108.1
C1 C7 H7 108.1
C7 C8 H8A 109.5
C7 C8 H8B 109.5
H8A C8 H8B 109.5
C7 C8 H8C 109.5
H8A C8 H8C 109.5
H8B C8 H8C 109.5
C10 C9 C14 118.4(2)
C10 C9 C21 119.8(2)
C14 C9 C21 121.7(2)
C11 C10 C9 119.5(2)
C11 C10 H10 120.3
C9 C10 H10 120.3
F1 C11 C10 117.7(2)
F1 C11 C12 118.2(2)
C10 C11 C12 124.0(2)
C11 C12 C13 115.6(2)
C11 C12 C15 122.9(2)
C13 C12 C15 121.50(19)
C14 C13 C12 121.8(2)
C14 C13 H13 119.1
C12 C13 H13 119.1
C13 C14 C9 120.7(2)
C13 C14 H14 119.7
C9 C14 H14 119.7
C16 C15 C20 118.8(2)
C16 C15 C12 121.1(2)
C20 C15 C12 120.0(2)
C17 C16 C15 120.3(2)
C17 C16 H16 119.8
C15 C16 H16 119.8
C18 C17 C16 120.4(2)
C18 C17 H17 119.8
C16 C17 H17 119.8
C17 C18 C19 119.7(2)
C17 C18 H18 120.2
C19 C18 H18 120.2
C18 C19 C20 120.1(2)
C18 C19 H19 119.9
C20 C19 H19 119.9
C19 C20 C15 120.5(2)
C19 C20 H20 119.7
C15 C20 H20 119.7
C22 C21 C9 114.8(2)
C22 C21 C23 111.8(3)
C9 C21 C23 106.63(18)
C22 C21 H21 107.8
C9 C21 H21 107.8
C23 C21 H21 107.8
C21 C22 H22A 109.5
C21 C22 H22B 109.5
H22A C22 H22B 109.5
C21 C22 H22C 109.5
H22A C22 H22C 109.5
H22B C22 H22C 109.5
O2 C23 O1 124.0(2)
O2 C23 C21 118.3(2)
O1 C23 C21 117.6(2)
C7 N1 H1A 107.0(17)
C7 N1 H1C 110.5(18)
H1A N1 H1C 107(2)
C7 N1 H1B 110.3(17)
H1A N1 H1B 115(2)
H1C N1 H1B 108(2)

loop_
_geom_bond_atom_site_label_1
_geom_bond_atom_site_label_2
_geom_bond_distance
C1 C2 1.383(3)
C1 C6 1.386(4)
C1 C7 1.516(3)
C2 C3 1.389(4)
C2 H2 0.95
C3 C4 1.375(4)
C3 H3 0.95
C4 C5 1.374(5)
C4 H4 0.95
C5 C6 1.384(4)
C5 H5 0.95
C6 H6 0.95
C7 N1 1.490(3)
C7 C8 1.510(3)
C7 H7 1
C8 H8A 0.98
C8 H8B 0.98
C8 H8C 0.98
C9 C10 1.384(3)
C9 C14 1.394(4)
C9 C21 1.523(3)
C10 C11 1.378(3)
C10 H10 0.95
C11 F1 1.358(3)
C11 C12 1.383(3)
C12 C13 1.396(3)
C12 C15 1.487(3)
C13 C14 1.387(3)
C13 H13 0.95
C14 H14 0.95
C15 C16 1.389(3)
C15 C20 1.390(3)
C16 C17 1.388(3)
C16 H16 0.95
C17 C18 1.376(4)
C17 H17 0.95
C18 C19 1.383(4)
C18 H18 0.95
C19 C20 1.386(3)
C19 H19 0.95
C20 H20 0.95
C21 C22 1.475(4)
C21 C23 1.531(3)
C21 H21 1
C22 H22A 0.98
C22 H22B 0.98
C22 H22C 0.98
C23 O2 1.241(3)
C23 O1 1.265(3)
N1 H1A 0.91(3)
N1 H1C 0.90(3)
N1 H1B 0.95(3)

loop_
_geom_hbond_atom_site_label_D
_geom_hbond_atom_site_label_H
_geom_hbond_atom_site_label_A
_geom_hbond_site_symmetry_A
_geom_hbond_distance_DH
_geom_hbond_distance_HA
_geom_hbond_distance_DA
_geom_hbond_angle_DHA
_geom_hbond_publ_flag
N1 H1A O1 2_655 0.91(3) 1.91(3) 2.809(3) 170(3) yes
N1 H1C O1 1_565 0.90(3) 1.87(3) 2.758(3) 168(3) yes
N1 H1B O2 . 0.95(3) 1.75(3) 2.693(3) 176(3) yes

loop_
_geom_torsion_atom_site_label_1
_geom_torsion_atom_site_label_2
_geom_torsion_atom_site_label_3
_geom_torsion_atom_site_label_4
_geom_torsion
C6 C1 C2 C3 -0.6(4)
C7 C1 C2 C3 -177.7(2)
C1 C2 C3 C4 0.8(4)
C2 C3 C4 C5 -0.2(5)
C3 C4 C5 C6 -0.5(5)
C4 C5 C6 C1 0.7(5)
C2 C1 C6 C5 -0.1(4)
C7 C1 C6 C5 177.1(3)
C2 C1 C7 N1 -53.5(3)
C6 C1 C7 N1 129.5(2)
C2 C1 C7 C8 69.3(3)
C6 C1 C7 C8 -107.8(3)
C14 C9 C10 C11 0.7(3)
C21 C9 C10 C11 -176.2(2)
C9 C10 C11 F1 177.5(2)
C9 C10 C11 C12 -0.7(3)
F1 C11 C12 C13 -177.81(18)
C10 C11 C12 C13 0.4(3)
F1 C11 C12 C15 2.1(3)
C10 C11 C12 C15 -179.7(2)
C11 C12 C13 C14 -0.2(3)
C15 C12 C13 C14 179.93(19)
C12 C13 C14 C9 0.3(3)
C10 C9 C14 C13 -0.5(3)
C21 C9 C14 C13 176.3(2)
C11 C12 C15 C16 50.7(3)
C13 C12 C15 C16 -129.4(2)
C11 C12 C15 C20 -131.3(2)
C13 C12 C15 C20 48.6(3)
C20 C15 C16 C17 -0.2(3)
C12 C15 C16 C17 177.9(2)
C15 C16 C17 C18 0.4(4)
C16 C17 C18 C19 -0.2(4)
C17 C18 C19 C20 -0.2(4)
C18 C19 C20 C15 0.4(4)
C16 C15 C20 C19 -0.2(3)
C12 C15 C20 C19 -178.3(2)
C10 C9 C21 C22 -134.9(3)
C14 C9 C21 C22 48.3(4)
C10 C9 C21 C23 100.7(3)
C14 C9 C21 C23 -76.1(3)
C22 C21 C23 O2 -46.8(3)
C9 C21 C23 O2 79.5(3)
C22 C21 C23 O1 135.9(3)
C9 C21 C23 O1 -97.8(3)

_cod_database_fobs_code 2242470
